data_7227336
loop_
_publ_author_name
'Dra\<c\'insk\'y, Martin'
'Storch, Jan'
'C\'irkva, Vladim\'ir'
'C\'isa\<rov\'a, Ivana'
'S\'ykora, Jan'

_publ_section_title
;
 Internal dynamics in helical molecules studied by X-ray diffraction, NMR
 spectroscopy and DFT calculations.
;
_journal_issue 4
_journal_name_full 'Physical chemistry chemical physics : PCCP'
_journal_page_first 2900
_journal_page_last 2907
_journal_paper_doi 10.1039/c6cp07552e
_journal_volume 19
_journal_year 2017
_chemical_absolute_configuration unk
_chemical_formula_moiety 'C26 H16'
_chemical_formula_sum 'C26 H16'
_chemical_formula_weight 328.41
_chemical_name_systematic '[6]helicene'
_space_group_IT_number 19
_symmetry_cell_setting orthorhombic
_symmetry_space_group_name_Hall 'P 2ac 2ab'
_symmetry_space_group_name_H-M 'P 21 21 21'
_atom_sites_solution_hydrogens difmap
_atom_sites_solution_primary direct
_audit_update_record
;
2016-11-03 deposited with the CCDC.
2017-01-03 downloaded from the CCDC.
;
_cell_angle_alpha 90
_cell_angle_beta 90
_cell_angle_gamma 90
_cell_formula_units_Z 4
_cell_length_a 7.3058(2)
_cell_length_b 12.9470(5)
_cell_length_c 17.4452(6)
_cell_measurement_reflns_used 8265
_cell_measurement_temperature 100
_cell_measurement_theta_max 28
_cell_measurement_theta_min 2
_cell_volume 1650.11(10)
_computing_cell_refinement 'DENZO/SCALEPACK (Otwinowski & Minor, 1997)'
_computing_data_collection 'COLLECT (Nonius, 2001).'
_computing_data_reduction 'DENZO/SCALEPACK (Otwinowski & Minor, 1997)'
_computing_molecular_graphics 'CAMERON (Watkin et al., 1996)'
_computing_publication_material 'CRYSTALS (Betteridge et al., 2003)'
_computing_structure_refinement 'CRYSTALS (Betteridge et al., 2003)'
_computing_structure_solution 'SHELXS 86 (Sheldrick, 1986)'
_diffrn_ambient_temperature 100
_diffrn_measured_fraction_theta_full 0.997
_diffrn_measured_fraction_theta_max 0.997
_diffrn_measurement_device Area
_diffrn_measurement_device_type 'Nonius KappaCCD'
_diffrn_measurement_method '\f & \w scans'
_diffrn_radiation_monochromator graphite
_diffrn_radiation_type 'Mo K\a'
_diffrn_radiation_wavelength 0.71073
_diffrn_reflns_av_R_equivalents 0.018
_diffrn_reflns_limit_h_max 7
_diffrn_reflns_limit_h_min -9
_diffrn_reflns_limit_k_max 16
_diffrn_reflns_limit_k_min -15
_diffrn_reflns_limit_l_max 22
_diffrn_reflns_limit_l_min -22
_diffrn_reflns_number 8265
_diffrn_reflns_theta_full 27.498
_diffrn_reflns_theta_max 27.498
_diffrn_reflns_theta_min 1.959
_diffrn_standards_number 0
_exptl_absorpt_coefficient_mu 0.075
_exptl_absorpt_correction_T_max 0.98
_exptl_absorpt_correction_T_min 0.95
_exptl_absorpt_correction_type multi-scan
_exptl_absorpt_process_details 'DENZO/SCALEPACK (Otwinowski & Minor, 1997)'
_exptl_crystal_colour yellow
_exptl_crystal_density_diffrn 1.322
_exptl_crystal_density_method 'not measured'
_exptl_crystal_description prism
_exptl_crystal_F_000 688
_exptl_crystal_recrystallization_method 'Re-crystallisation from solvent: CHCl3'
_exptl_crystal_size_max 0.736
_exptl_crystal_size_mid 0.372
_exptl_crystal_size_min 0.206
_refine_diff_density_max 0.24
_refine_diff_density_min -0.20
_refine_ls_extinction_method None
_refine_ls_goodness_of_fit_ref 0.9382
_refine_ls_hydrogen_treatment mixed
_refine_ls_matrix_type full
_refine_ls_number_parameters 299
_refine_ls_number_reflns 2031
_refine_ls_number_restraints 0
_refine_ls_R_factor_all 0.0368
_refine_ls_R_factor_gt 0.0331
_refine_ls_shift/su_max 0.0002314
_refine_ls_shift/su_mean 0.0000321
_refine_ls_structure_factor_coef Fsqd
_refine_ls_weighting_details
;
 Method, part 1, Chebychev polynomial, (Watkin, 1994, Prince, 1982) 
 [weight] = 1.0/[A~0~*T~0~(x)+A~1~*T~1~(x) ... +A~n-1~]*T~n-1~(x)] 
 where A~i~ are the Chebychev coefficients listed below and x= Fcalc/Fmax 
 Method = Robust Weighting (Prince, 1982) 
 W = [weight] * [1-(deltaF/6*sigmaF)^2^]^2^ 
 A~i~ are: 
 3.25 4.40 1.29 
;
_refine_ls_weighting_scheme calc
_refine_ls_wR_factor_all 0.0825
_refine_ls_wR_factor_gt 0.0810
_refine_ls_wR_factor_ref 0.0810
_reflns_limit_h_max 9
_reflns_limit_h_min 0
_reflns_limit_k_max 16
_reflns_limit_k_min 0
_reflns_limit_l_max 22
_reflns_limit_l_min 0
_reflns_number_gt 2031
_reflns_number_total 2179
_reflns_threshold_expression I>2.0\s(I)
_oxford_diffrn_Wilson_B_factor 0.00
_oxford_diffrn_Wilson_scale 0.00
_oxford_refine_ls_r_factor_ref 0.0331
_oxford_refine_ls_scale 0.2205(2)
_oxford_reflns_number_all 2167
_oxford_reflns_threshold_expression_ref I>2.0\s(I)
_cod_data_source_file c6cp07552e2.cif
_cod_data_source_block 1
_cod_depositor_comments 'Adding full bibliography for 7227334--7227338.cif.'
_cod_original_sg_symbol_H-M 'P 21 21 21 '
_cod_database_code 7227336

loop_
_symmetry_equiv_pos_as_xyz
x,y,z
x+1/2,-y+1/2,-z
-x,y+1/2,-z+1/2
-x+1/2,-y,z+1/2

loop_
_atom_site_label
_atom_site_type_symbol
_atom_site_fract_x
_atom_site_fract_y
_atom_site_fract_z
_atom_site_U_iso_or_equiv
_atom_site_occupancy
_atom_site_adp_type
C1 C 0.6879(2) 0.37147(12) 0.40596(8) 0.0183 1.0000 Uani
C2 C 0.7157(2) 0.26853(13) 0.42239(9) 0.0212 1.0000 Uani
C3 C 0.5670(3) 0.19982(13) 0.42600(10) 0.0256 1.0000 Uani
C4 C 0.3945(2) 0.23470(13) 0.40990(10) 0.0260 1.0000 Uani
C5 C 0.3631(2) 0.33903(13) 0.39025(9) 0.0224 1.0000 Uani
C6 C 0.1861(2) 0.37217(16) 0.36452(11) 0.0295 1.0000 Uani
C7 C 0.1653(2) 0.46563(18) 0.33200(10) 0.0313 1.0000 Uani
C8 C 0.3123(2) 0.53871(14) 0.32972(9) 0.0258 1.0000 Uani
C9 C 0.2959(3) 0.63155(16) 0.28598(9) 0.0312 1.0000 Uani
C10 C 0.4401(3) 0.69587(15) 0.27879(9) 0.0324 1.0000 Uani
C11 C 0.6013(3) 0.68125(13) 0.32321(9) 0.0262 1.0000 Uani
C12 C 0.7547(3) 0.74819(14) 0.31492(11) 0.0318 1.0000 Uani
C13 C 0.9058(3) 0.73592(13) 0.35870(12) 0.0326 1.0000 Uani
C14 C 0.9036(3) 0.66732(12) 0.42275(10) 0.0256 1.0000 Uani
C15 C 1.0550(3) 0.66517(14) 0.47510(12) 0.0304 1.0000 Uani
C16 C 1.0438(2) 0.61366(15) 0.54214(12) 0.0310 1.0000 Uani
C17 C 0.8748(2) 0.56671(13) 0.56544(10) 0.0232 1.0000 Uani
C18 C 0.8542(3) 0.52922(15) 0.64126(11) 0.0286 1.0000 Uani
C19 C 0.6904(3) 0.49151(14) 0.66646(9) 0.0286 1.0000 Uani
C20 C 0.5386(3) 0.49122(13) 0.61675(9) 0.0232 1.0000 Uani
C21 C 0.5557(2) 0.52563(12) 0.54228(9) 0.0192 1.0000 Uani
C22 C 0.7249(2) 0.56246(11) 0.51348(9) 0.0180 1.0000 Uani
C23 C 0.7475(2) 0.60543(11) 0.43698(9) 0.0193 1.0000 Uani
C24 C 0.6095(2) 0.59928(11) 0.37728(8) 0.0190 1.0000 Uani
C25 C 0.4772(2) 0.51721(13) 0.36857(9) 0.0197 1.0000 Uani
C26 C 0.5111(2) 0.41068(12) 0.39053(8) 0.0176 1.0000 Uani
H11 H 0.794(3) 0.4175(16) 0.4021(11) 0.016(4) 1.0000 Uiso
H21 H 0.842(3) 0.2385(18) 0.4309(13) 0.027(5) 1.0000 Uiso
H31 H 0.584(4) 0.130(2) 0.4396(15) 0.041(7) 1.0000 Uiso
H41 H 0.296(4) 0.190(2) 0.4116(14) 0.042(7) 1.0000 Uiso
H61 H 0.088(4) 0.319(2) 0.3657(16) 0.046(7) 1.0000 Uiso
H71 H 0.048(4) 0.486(2) 0.3068(15) 0.040(7) 1.0000 Uiso
H91 H 0.176(4) 0.646(2) 0.2598(14) 0.036(6) 1.0000 Uiso
H101 H 0.434(3) 0.759(2) 0.2460(14) 0.034(6) 1.0000 Uiso
H121 H 0.748(4) 0.803(2) 0.2737(14) 0.037(6) 1.0000 Uiso
H131 H 1.012(3) 0.7758(18) 0.3530(12) 0.026(5) 1.0000 Uiso
H151 H 1.166(3) 0.6992(19) 0.4609(14) 0.033(6) 1.0000 Uiso
H161 H 1.152(4) 0.614(2) 0.5789(18) 0.055(8) 1.0000 Uiso
H181 H 0.972(3) 0.535(2) 0.6750(14) 0.035(6) 1.0000 Uiso
H191 H 0.674(3) 0.464(2) 0.7199(14) 0.036(6) 1.0000 Uiso
H201 H 0.419(3) 0.4642(15) 0.6322(11) 0.014(4) 1.0000 Uiso
H211 H 0.448(3) 0.5261(19) 0.5099(13) 0.027(5) 1.0000 Uiso

loop_
_atom_site_aniso_label
_atom_site_aniso_U_11
_atom_site_aniso_U_22
_atom_site_aniso_U_33
_atom_site_aniso_U_23
_atom_site_aniso_U_13
_atom_site_aniso_U_12
C1 0.0192(7) 0.0185(7) 0.0172(6) -0.0023(5) -0.0002(5) -0.0018(6)
C2 0.0258(7) 0.0190(7) 0.0187(7) -0.0012(5) -0.0011(6) -0.0011(6)
C3 0.0369(9) 0.0179(7) 0.0220(7) -0.0018(6) 0.0055(7) -0.0080(7)
C4 0.0274(8) 0.0263(8) 0.0243(7) -0.0075(6) 0.0071(7) -0.0133(7)
C5 0.0189(7) 0.0283(8) 0.0198(7) -0.0097(6) 0.0057(6) -0.0058(6)
C6 0.0189(7) 0.0407(10) 0.0291(8) -0.0160(7) 0.0023(7) -0.0036(8)
C7 0.0186(7) 0.0489(10) 0.0263(8) -0.0153(8) -0.0034(6) 0.0068(8)
C8 0.0254(8) 0.0347(9) 0.0174(7) -0.0061(7) 0.0001(6) 0.0104(7)
C9 0.0363(10) 0.0404(10) 0.0170(6) -0.0039(7) -0.0020(7) 0.0201(9)
C10 0.0498(12) 0.0296(9) 0.0177(7) 0.0046(6) 0.0067(7) 0.0208(9)
C11 0.0396(9) 0.0189(7) 0.0200(7) 0.0001(6) 0.0102(7) 0.0092(7)
C12 0.0495(11) 0.0167(7) 0.0291(8) 0.0016(6) 0.0201(8) 0.0053(8)
C13 0.0401(10) 0.0156(7) 0.0422(9) -0.0073(6) 0.0251(9) -0.0047(7)
C14 0.0266(8) 0.0156(7) 0.0347(9) -0.0087(6) 0.0118(7) -0.0031(6)
C15 0.0216(8) 0.0244(8) 0.0452(10) -0.0175(7) 0.0067(8) -0.0068(7)
C16 0.0214(8) 0.0302(9) 0.0414(9) -0.0208(8) -0.0030(7) 0.0000(7)
C17 0.0199(7) 0.0203(7) 0.0293(8) -0.0107(6) -0.0041(6) 0.0062(6)
C18 0.0317(9) 0.0282(8) 0.0260(7) -0.0103(7) -0.0098(7) 0.0124(7)
C19 0.0399(10) 0.0273(8) 0.0186(7) -0.0021(6) -0.0027(7) 0.0151(8)
C20 0.0286(8) 0.0197(7) 0.0214(7) -0.0018(6) 0.0038(7) 0.0055(6)
C21 0.0207(7) 0.0179(7) 0.0191(6) -0.0039(5) 0.0014(6) 0.0017(6)
C22 0.0190(7) 0.0130(6) 0.0219(7) -0.0050(5) 0.0002(6) 0.0014(5)
C23 0.0203(6) 0.0139(6) 0.0237(7) -0.0041(5) 0.0058(6) 0.0011(6)
C24 0.0223(7) 0.0169(6) 0.0178(6) -0.0023(5) 0.0059(6) 0.0061(6)
C25 0.0188(7) 0.0245(7) 0.0158(6) -0.0025(6) 0.0039(6) 0.0048(6)
C26 0.0175(7) 0.0199(7) 0.0155(6) -0.0052(5) 0.0031(5) -0.0021(5)

loop_
_atom_type_symbol
_atom_type_scat_dispersion_real
_atom_type_scat_dispersion_imag
_atom_type_scat_Cromer_Mann_a1
_atom_type_scat_Cromer_Mann_b1
_atom_type_scat_Cromer_Mann_a2
_atom_type_scat_Cromer_Mann_b2
_atom_type_scat_Cromer_Mann_a3
_atom_type_scat_Cromer_Mann_b3
_atom_type_scat_Cromer_Mann_a4
_atom_type_scat_Cromer_Mann_b4
_atom_type_scat_Cromer_Mann_c
_atom_type_scat_source
C 0.0033 0.0016 2.3100 20.8439 1.0200 10.2075 1.5886 0.5687 0.8650 51.6512 0.2156 'International Tables Vol C 4.2.6.8 and 6.1.1.4'
H 0.0000 0.0000 0.4930 10.5109 0.3229 26.1257 0.1402 3.1424 0.0408 57.7998 0.0030 'International Tables Vol C 4.2.6.8 and 6.1.1.4'

loop_
_geom_angle_atom_site_label_1
_geom_angle_atom_site_label_2
_geom_angle_atom_site_label_3
_geom_angle
_geom_angle_publ_flag
C2 C1 C26 121.42(15) yes
C2 C1 H11 119.0(12) no
C26 C1 H11 119.5(12) no
C1 C2 C3 120.50(16) yes
C1 C2 H21 122.3(13) no
C3 C2 H21 117.2(13) no
C2 C3 C4 119.60(16) yes
C2 C3 H31 120.9(17) no
C4 C3 H31 119.5(17) no
C3 C4 C5 121.03(15) yes
C3 C4 H41 120.4(17) no
C5 C4 H41 118.6(17) no
C4 C5 C6 120.57(16) yes
C4 C5 C26 119.90(15) yes
C6 C5 C26 119.38(16) yes
C5 C6 C7 120.19(17) yes
C5 C6 H61 116.1(16) no
C7 C6 H61 123.1(16) no
C6 C7 C8 121.43(16) yes
C6 C7 H71 121.4(16) no
C8 C7 H71 117.1(16) no
C7 C8 C9 120.54(17) yes
C7 C8 C25 119.80(16) yes
C9 C8 C25 119.62(18) yes
C8 C9 C10 120.27(18) yes
C8 C9 H91 118.1(15) no
C10 C9 H91 121.6(15) no
C9 C10 C11 120.92(16) yes
C9 C10 H101 121.4(14) no
C11 C10 H101 117.5(14) no
C10 C11 C12 121.02(16) yes
C10 C11 C24 119.72(17) yes
C12 C11 C24 119.26(17) yes
C11 C12 C13 120.91(16) yes
C11 C12 H121 117.5(15) no
C13 C12 H121 121.5(15) no
C12 C13 C14 120.43(17) yes
C12 C13 H131 123.4(14) no
C14 C13 H131 115.9(14) no
C13 C14 C15 120.11(17) yes
C13 C14 C23 119.89(17) yes
C15 C14 C23 119.91(16) yes
C14 C15 C16 120.96(16) yes
C14 C15 H151 118.8(14) no
C16 C15 H151 120.2(14) no
C15 C16 C17 120.51(16) yes
C15 C16 H161 119.7(17) no
C17 C16 H161 119.5(17) no
C16 C17 C18 120.08(15) yes
C16 C17 C22 119.87(16) yes
C18 C17 C22 119.97(16) yes
C17 C18 C19 121.09(15) yes
C17 C18 H181 114.4(13) no
C19 C18 H181 124.5(13) no
C18 C19 C20 119.55(15) yes
C18 C19 H191 122.1(15) no
C20 C19 H191 118.3(15) no
C19 C20 C21 120.53(17) yes
C19 C20 H201 122.3(11) no
C21 C20 H201 117.1(11) no
C20 C21 C22 121.45(15) yes
C20 C21 H211 118.5(13) no
C22 C21 H211 120.0(13) no
C17 C22 C21 117.30(14) yes
C17 C22 C23 118.85(14) yes
C21 C22 C23 123.54(14) yes
C22 C23 C14 117.92(15) yes
C22 C23 C24 123.96(14) yes
C14 C23 C24 117.68(14) yes
C23 C24 C11 117.68(15) yes
C23 C24 C25 125.49(13) yes
C11 C24 C25 116.82(15) yes
C24 C25 C8 118.50(15) yes
C24 C25 C26 123.79(14) yes
C8 C25 C26 117.39(15) yes
C25 C26 C5 119.18(14) yes
C25 C26 C1 123.18(14) yes
C5 C26 C1 117.41(14) yes

loop_
_geom_bond_atom_site_label_1
_geom_bond_atom_site_label_2
_geom_bond_distance
_geom_bond_publ_flag
C1 C2 1.378(2) yes
C1 C26 1.414(2) yes
C1 H11 0.98(2) no
C2 C3 1.406(2) yes
C2 H21 1.01(2) no
C3 C4 1.368(3) yes
C3 H31 0.94(3) no
C4 C5 1.412(2) yes
C4 H41 0.93(3) no
C5 C6 1.435(2) yes
C5 C26 1.425(2) yes
C6 C7 1.345(3) yes
C6 H61 0.99(3) no
C7 C8 1.432(3) yes
C7 H71 1.00(3) no
C8 C9 1.429(3) yes
C8 C25 1.410(2) yes
C9 C10 1.348(3) yes
C9 H91 1.00(3) no
C10 C11 1.423(3) yes
C10 H101 0.99(3) no
C11 C12 1.424(3) yes
C11 C24 1.421(2) yes
C12 C13 1.352(3) yes
C12 H121 1.01(3) no
C13 C14 1.427(3) yes
C13 H131 0.94(2) no
C14 C15 1.435(3) yes
C14 C23 1.416(2) yes
C15 C16 1.349(3) yes
C15 H151 0.96(3) no
C16 C17 1.435(2) yes
C16 H161 1.02(3) no
C17 C18 1.417(3) yes
C17 C22 1.423(2) yes
C18 C19 1.365(3) yes
C18 H181 1.05(2) no
C19 C20 1.408(3) yes
C19 H191 1.01(3) no
C20 C21 1.379(2) yes
C20 H201 0.98(2) no
C21 C22 1.417(2) yes
C21 H211 0.97(2) no
C22 C23 1.455(2) yes
C23 C24 1.451(2) yes
C24 C25 1.445(2) yes
C25 C26 1.453(2) yes

loop_
_geom_hbond_atom_site_label_D
_geom_hbond_atom_site_label_H
_geom_hbond_atom_site_label_A
_geom_hbond_angle_DHA
_geom_hbond_distance_DH
_geom_hbond_distance_HA
_geom_hbond_distance_DA
_geom_hbond_publ_flag
C21 H211 C25 120.5(17) 0.972 2.477 3.086(2) yes
